data_7119113
loop_
_publ_author_name
'Nasiri, Amir H.'
'Saxena, Krishna'
'Bats, Jan W.'
'Nasiri, Hamid R.'
'Schwalbe, Harald'

_publ_section_title
;
 Biophysical investigation and conformational analysis of p38\a kinase
 inhibitor doramapimod and its analogues
;
_journal_issue 7
_journal_name_full 'Med. Chem. Commun.'
_journal_page_first 1421
_journal_paper_doi 10.1039/C6MD00262E
_journal_volume 7
_journal_year 2016
_chemical_formula_moiety 'C21 H24 Cl N4 O , Cl , H2 O'
_chemical_formula_sum 'C21 H26 Cl2 N4 O2'
_chemical_formula_weight 437.36
_chemical_name_systematic 1-(5-tert-Butyl-2-methyl-2H-pyrazol-3-yl)-3-(4-chlorophenyl)urea
_space_group_IT_number 19
_symmetry_cell_setting orthorhombic
_symmetry_space_group_name_Hall 'P 2ac 2ab'
_symmetry_space_group_name_H-M 'P 21 21 21'
_atom_sites_solution_hydrogens geom
_atom_sites_solution_primary direct
_atom_sites_solution_secondary difmap
_audit_creation_method SHELXL-97
_audit_update_record
;
2016-04-14 deposited with the CCDC.
2016-05-25 downloaded from the CCDC.
;
_cell_angle_alpha 90.00
_cell_angle_beta 90.00
_cell_angle_gamma 90.00
_cell_formula_units_Z 4
_cell_length_a 5.4909(3)
_cell_length_b 15.4713(9)
_cell_length_c 26.0024(15)
_cell_measurement_reflns_used 6278
_cell_measurement_temperature 176(2)
_cell_measurement_theta_max 24
_cell_measurement_theta_min 3
_cell_volume 2208.9(2)
_computing_cell_refinement 'SAINT (Siemens, 1995)'
_computing_data_collection 'SMART (Siemens, 1995)'
_computing_data_reduction 'SAINT (Siemens, 1995)'
_computing_publication_material 'SHELXL-97 (Sheldrick, 1997)'
_computing_structure_refinement 'SHELXL-97 (Sheldrick, 1997)'
_computing_structure_solution 'SHELXS-97 (Sheldrick, 1997)'
_diffrn_ambient_temperature 176(2)
_diffrn_measured_fraction_theta_full 0.990
_diffrn_measured_fraction_theta_max 0.966
_diffrn_measurement_device_type SIEMENS_SMART_CCD
_diffrn_measurement_method \w
_diffrn_radiation_monochromator graphite
_diffrn_radiation_source 'normal-focus sealed tube'
_diffrn_radiation_type MoK\a
_diffrn_radiation_wavelength 0.71073
_diffrn_reflns_av_R_equivalents 0.0452
_diffrn_reflns_av_sigmaI/netI 0.0461
_diffrn_reflns_limit_h_max 7
_diffrn_reflns_limit_h_min -7
_diffrn_reflns_limit_k_max 20
_diffrn_reflns_limit_k_min -20
_diffrn_reflns_limit_l_max 33
_diffrn_reflns_limit_l_min -33
_diffrn_reflns_number 25147
_diffrn_reflns_theta_full 27.50
_diffrn_reflns_theta_max 27.99
_diffrn_reflns_theta_min 1.53
_diffrn_standards_decay_% 0.0
_diffrn_standards_interval_time 1200
_diffrn_standards_number 371
_exptl_absorpt_coefficient_mu 0.318
_exptl_absorpt_correction_T_max 0.963
_exptl_absorpt_correction_T_min 0.926
_exptl_absorpt_correction_type multi-scan
_exptl_absorpt_process_details 'SADABS (Sheldrick, 2000)'
_exptl_crystal_colour colorless
_exptl_crystal_density_diffrn 1.315
_exptl_crystal_density_method 'not measured'
_exptl_crystal_description rod
_exptl_crystal_F_000 920
_exptl_crystal_size_max 0.65
_exptl_crystal_size_mid 0.12
_exptl_crystal_size_min 0.12
_refine_diff_density_max 0.279
_refine_diff_density_min -0.201
_refine_diff_density_rms 0.045
_refine_ls_abs_structure_details 'Flack H D (1983), Acta Cryst. A39, 876-881'
_refine_ls_abs_structure_Flack -0.01(5)
_refine_ls_extinction_coef 0.0048(7)
_refine_ls_extinction_expression Fc^*^=kFc[1+0.001xFc^2^\l^3^/sin(2\q)]^-1/4^
_refine_ls_extinction_method SHELXL
_refine_ls_goodness_of_fit_ref 1.078
_refine_ls_hydrogen_treatment mixed
_refine_ls_matrix_type full
_refine_ls_number_parameters 287
_refine_ls_number_reflns 5022
_refine_ls_number_restraints 0
_refine_ls_restrained_S_all 1.078
_refine_ls_R_factor_all 0.0612
_refine_ls_R_factor_gt 0.0467
_refine_ls_shift/su_max 0.010
_refine_ls_shift/su_mean 0.000
_refine_ls_structure_factor_coef Fsqd
_refine_ls_weighting_details 'calc w=1/[\s^2^(Fo^2^)+(0.03P)^2^+0.6P] where P=(Fo^2^+2Fc^2^)/3'
_refine_ls_weighting_scheme calc
_refine_ls_wR_factor_gt 0.0793
_refine_ls_wR_factor_ref 0.0832
_reflns_d_resolution_high 0.7571
_reflns_number_gt 4317
_reflns_number_total 5022
_reflns_threshold_expression I>2sigma(I)
_cod_data_source_file c6md00262e1.cif
_cod_data_source_block compound-6HCl
_cod_database_code 7119113
_shelx_title ' km in P2(1)2(1)2(1)'
_shelx_f_calc_maximum 164.06

loop_
_symmetry_equiv_pos_as_xyz
'x, y, z'
'-x+1/2, -y, z+1/2'
'-x, y+1/2, -z+1/2'
'x+1/2, -y+1/2, -z'

loop_
_atom_site_label
_atom_site_type_symbol
_atom_site_fract_x
_atom_site_fract_y
_atom_site_fract_z
_atom_site_U_iso_or_equiv
_atom_site_adp_type
_atom_site_occupancy
_atom_site_symmetry_multiplicity
_atom_site_calc_flag
_atom_site_refinement_flags
Cl1 Cl 1.73220(12) 0.32112(4) 0.00936(2) 0.04350(18) Uani 1 1 d .
Cl2 Cl 1.08821(10) 0.56437(3) 0.256646(19) 0.02919(14) Uani 1 1 d .
O1 O 0.8676(3) 0.61812(10) 0.07309(6) 0.0401(5) Uani 1 1 d .
O2 O 0.4055(4) 0.96684(12) 0.23220(7) 0.0411(5) Uani 1 1 d .
N1 N 0.6038(3) 0.77141(11) 0.18794(6) 0.0222(4) Uani 1 1 d .
N2 N 0.4446(3) 0.83197(11) 0.16966(6) 0.0226(4) Uani 1 1 d .
H2B H 0.417(4) 0.8765(14) 0.1887(8) 0.024(6) Uiso 1 1 d .
C3 C 0.6487(4) 0.71435(13) 0.14998(8) 0.0245(5) Uani 1 1 d .
C13 C 0.4156(4) 0.94409(15) 0.06524(9) 0.0357(5) Uani 1 1 d .
H13A H 0.5444 0.9160 0.0452 0.054 Uiso 1 1 calc R
H13B H 0.4886 0.9768 0.0936 0.054 Uiso 1 1 calc R
H13C H 0.3239 0.9835 0.0430 0.054 Uiso 1 1 calc R
N4 N 1.0895(4) 0.54586(12) 0.13424(7) 0.0301(4) Uani 1 1 d .
H4A H 1.114(4) 0.5410(14) 0.1653(9) 0.029(6) Uiso 1 1 d .
C15 C 0.9206(5) 0.60370(14) 0.11747(8) 0.0297(5) Uani 1 1 d .
C9 C 0.8926(4) 0.82048(15) 0.25231(8) 0.0348(5) Uani 1 1 d .
H9A H 0.9731 0.8538 0.2267 0.042 Uiso 1 1 calc R
C16 C 1.2404(4) 0.49442(13) 0.10269(8) 0.0255(5) Uani 1 1 d .
C11 C 0.2427(4) 0.87500(13) 0.08705(7) 0.0237(5) Uani 1 1 d .
C5 C 0.5686(5) 0.72364(14) 0.27688(8) 0.0278(5) Uani 1 1 d .
H5A H 0.4284 0.6913 0.2675 0.033 Uiso 1 1 calc R
N3 N 0.8078(4) 0.64736(12) 0.15840(7) 0.0296(5) Uani 1 1 d .
H3A H 0.860(4) 0.6399(14) 0.1887(9) 0.024(6) Uiso 1 1 d .
C1 C 0.3941(4) 0.81474(13) 0.12029(7) 0.0221(4) Uani 1 1 d .
C6 C 0.6516(5) 0.72237(15) 0.32726(8) 0.0322(6) Uani 1 1 d .
C12 C 0.0434(4) 0.91964(15) 0.11856(8) 0.0319(5) Uani 1 1 d .
H12A H 0.1180 0.9516 0.1470 0.048 Uiso 1 1 calc R
H12B H -0.0685 0.8761 0.1323 0.048 Uiso 1 1 calc R
H12C H -0.0467 0.9598 0.0965 0.048 Uiso 1 1 calc R
C4 C 0.6905(4) 0.77197(13) 0.24059(8) 0.0223(4) Uani 1 1 d .
C7 C 0.8554(5) 0.77131(17) 0.33932(9) 0.0383(6) Uani 1 1 d .
H7A H 0.9139 0.7718 0.3737 0.046 Uiso 1 1 calc R
C20 C 1.6001(5) 0.40728(15) 0.09536(9) 0.0366(6) Uani 1 1 d .
H20A H 1.7440 0.3839 0.1101 0.044 Uiso 1 1 calc R
C2 C 0.5160(4) 0.73956(13) 0.10689(8) 0.0259(5) Uani 1 1 d .
H2A H 0.5102 0.7109 0.0746 0.031 Uiso 1 1 calc R
C21 C 1.4492(4) 0.45994(15) 0.12436(8) 0.0326(5) Uani 1 1 d .
H21A H 1.4890 0.4724 0.1591 0.039 Uiso 1 1 calc R
C14 C 0.1283(5) 0.82404(16) 0.04289(9) 0.0357(6) Uani 1 1 d .
H14A H 0.2573 0.7985 0.0217 0.054 Uiso 1 1 calc R
H14B H 0.0293 0.8629 0.0217 0.054 Uiso 1 1 calc R
H14C H 0.0250 0.7780 0.0569 0.054 Uiso 1 1 calc R
C18 C 1.3363(4) 0.42248(16) 0.02315(9) 0.0361(6) Uani 1 1 d .
H18A H 1.2979 0.4096 -0.0116 0.043 Uiso 1 1 calc R
C8 C 0.9748(5) 0.81921(18) 0.30251(9) 0.0453(7) Uani 1 1 d .
H8A H 1.1151 0.8517 0.3117 0.054 Uiso 1 1 calc R
C19 C 1.5412(4) 0.38896(14) 0.04510(9) 0.0303(5) Uani 1 1 d .
C17 C 1.1842(4) 0.47538(16) 0.05180(9) 0.0352(6) Uani 1 1 d .
H17A H 1.0412 0.4987 0.0366 0.042 Uiso 1 1 calc R
C10 C 0.5212(6) 0.66988(18) 0.36767(10) 0.0582(9) Uani 1 1 d .
H10A H 0.3817 0.6403 0.3521 0.087 Uiso 1 1 calc R
H10B H 0.4639 0.7082 0.3951 0.087 Uiso 1 1 calc R
H10C H 0.6332 0.6270 0.3821 0.087 Uiso 1 1 calc R
H2C H 0.294(7) 1.000(2) 0.2368(12) 0.062(11) Uiso 1 1 d .
H2D H 0.525(7) 0.999(2) 0.2308(13) 0.078(13) Uiso 1 1 d .

loop_
_atom_site_aniso_label
_atom_site_aniso_U_11
_atom_site_aniso_U_22
_atom_site_aniso_U_33
_atom_site_aniso_U_23
_atom_site_aniso_U_13
_atom_site_aniso_U_12
Cl1 0.0371(3) 0.0438(3) 0.0496(4) -0.0148(3) 0.0079(3) 0.0064(3)
Cl2 0.0270(3) 0.0323(3) 0.0283(3) 0.0025(2) -0.0037(2) -0.0015(2)
O1 0.0594(12) 0.0387(9) 0.0221(8) 0.0003(7) -0.0036(8) 0.0197(9)
O2 0.0271(10) 0.0381(10) 0.0581(12) -0.0189(8) -0.0045(9) 0.0032(10)
N1 0.0243(9) 0.0228(9) 0.0196(8) 0.0016(7) -0.0018(8) 0.0025(8)
N2 0.0225(9) 0.0233(9) 0.0219(9) -0.0016(7) -0.0022(8) 0.0039(8)
C3 0.0290(12) 0.0227(11) 0.0218(11) 0.0003(9) 0.0000(9) 0.0009(9)
C13 0.0276(11) 0.0386(13) 0.0410(13) 0.0140(11) 0.0036(11) 0.0039(12)
N4 0.0386(11) 0.0307(11) 0.0211(10) -0.0005(8) -0.0027(9) 0.0093(9)
C15 0.0367(13) 0.0261(11) 0.0263(12) -0.0012(9) -0.0001(11) 0.0039(11)
C9 0.0346(12) 0.0440(13) 0.0260(12) -0.0014(10) 0.0003(11) -0.0094(12)
C16 0.0285(12) 0.0222(11) 0.0259(11) 0.0017(8) 0.0012(10) 0.0013(10)
C11 0.0224(11) 0.0293(11) 0.0194(10) 0.0025(9) 0.0014(9) 0.0028(9)
C5 0.0325(12) 0.0229(11) 0.0279(11) 0.0002(9) -0.0049(10) -0.0018(11)
N3 0.0404(12) 0.0288(10) 0.0196(10) -0.0019(8) -0.0051(9) 0.0125(9)
C1 0.0197(10) 0.0249(11) 0.0218(10) 0.0026(8) 0.0017(9) -0.0039(10)
C6 0.0469(15) 0.0256(12) 0.0242(12) 0.0011(9) -0.0016(10) 0.0028(11)
C12 0.0251(12) 0.0421(14) 0.0284(12) 0.0011(10) -0.0012(10) 0.0103(10)
C4 0.0251(11) 0.0231(10) 0.0186(10) -0.0031(9) -0.0029(9) 0.0057(9)
C7 0.0446(16) 0.0476(15) 0.0228(12) -0.0039(11) -0.0111(11) 0.0028(12)
C20 0.0313(13) 0.0406(13) 0.0378(13) 0.0003(11) -0.0034(12) 0.0079(11)
C2 0.0319(13) 0.0273(12) 0.0186(11) -0.0031(8) -0.0021(9) 0.0023(10)
C21 0.0353(14) 0.0388(13) 0.0236(12) -0.0025(9) -0.0033(10) 0.0057(11)
C14 0.0367(14) 0.0424(14) 0.0281(12) -0.0013(10) -0.0089(10) 0.0041(12)
C18 0.0416(14) 0.0403(14) 0.0265(12) -0.0079(10) -0.0025(10) 0.0038(11)
C8 0.0376(15) 0.0644(17) 0.0340(14) -0.0074(13) -0.0073(11) -0.0168(14)
C19 0.0286(13) 0.0274(12) 0.0348(13) -0.0038(10) 0.0066(10) 0.0032(10)
C17 0.0355(14) 0.0400(14) 0.0302(13) -0.0035(11) -0.0064(11) 0.0152(11)
C10 0.093(3) 0.0513(17) 0.0298(14) 0.0127(12) -0.0022(14) -0.0199(18)

loop_
_atom_type_symbol
_atom_type_description
_atom_type_scat_dispersion_real
_atom_type_scat_dispersion_imag
_atom_type_scat_source
C C 0.0033 0.0016 'International Tables Vol C Tables 4.2.6.8 and 6.1.1.4'
H H 0.0000 0.0000 'International Tables Vol C Tables 4.2.6.8 and 6.1.1.4'
N N 0.0061 0.0033 'International Tables Vol C Tables 4.2.6.8 and 6.1.1.4'
O O 0.0106 0.0060 'International Tables Vol C Tables 4.2.6.8 and 6.1.1.4'
Cl Cl 0.1484 0.1585 'International Tables Vol C Tables 4.2.6.8 and 6.1.1.4'

loop_
_geom_angle_atom_site_label_1
_geom_angle_atom_site_label_2
_geom_angle_atom_site_label_3
_geom_angle
C3 N1 N2 108.16(16)
C3 N1 C4 129.48(17)
N2 N1 C4 122.30(16)
C1 N2 N1 109.22(17)
N1 C3 N3 119.64(18)
N1 C3 C2 108.07(18)
N3 C3 C2 132.27(19)
C15 N4 C16 125.79(19)
O1 C15 N4 126.2(2)
O1 C15 N3 121.8(2)
N4 C15 N3 111.98(18)
C4 C9 C8 117.8(2)
C21 C16 C17 119.3(2)
C21 C16 N4 117.83(19)
C17 C16 N4 122.8(2)
C1 C11 C14 109.62(17)
C1 C11 C12 111.31(16)
C14 C11 C12 109.94(19)
C1 C11 C13 107.38(18)
C14 C11 C13 109.59(18)
C12 C11 C13 108.96(18)
C4 C5 C6 119.7(2)
C3 N3 C15 121.52(18)
N2 C1 C2 107.90(19)
N2 C1 C11 122.43(18)
C2 C1 C11 129.52(18)
C5 C6 C7 118.1(2)
C5 C6 C10 120.6(2)
C7 C6 C10 121.3(2)
C9 C4 C5 122.5(2)
C9 C4 N1 118.56(19)
C5 C4 N1 118.96(18)
C8 C7 C6 121.4(2)
C19 C20 C21 119.8(2)
C1 C2 C3 106.60(18)
C16 C21 C20 120.0(2)
C19 C18 C17 119.8(2)
C7 C8 C9 120.6(2)
C18 C19 C20 120.9(2)
C18 C19 Cl1 120.00(18)
C20 C19 Cl1 119.12(19)
C18 C17 C16 120.2(2)

loop_
_geom_bond_atom_site_label_1
_geom_bond_atom_site_label_2
_geom_bond_distance
Cl1 C19 1.751(2)
O1 C15 1.211(3)
N1 C3 1.347(3)
N1 N2 1.366(2)
N1 C4 1.450(2)
N2 C1 1.340(3)
C3 N3 1.373(3)
C3 C2 1.392(3)
C13 C11 1.538(3)
N4 C15 1.361(3)
N4 C16 1.412(3)
C15 N3 1.404(3)
C9 C4 1.374(3)
C9 C8 1.381(3)
C16 C21 1.384(3)
C16 C17 1.390(3)
C11 C1 1.519(3)
C11 C14 1.528(3)
C11 C12 1.531(3)
C5 C4 1.377(3)
C5 C6 1.387(3)
C1 C2 1.386(3)
C6 C7 1.387(3)
C6 C10 1.509(3)
C7 C8 1.376(3)
C20 C19 1.376(3)
C20 C21 1.385(3)
C18 C19 1.364(3)
C18 C17 1.386(3)

loop_
_geom_hbond_atom_site_label_D
_geom_hbond_atom_site_label_H
_geom_hbond_atom_site_label_A
_geom_hbond_site_symmetry_A
_geom_hbond_distance_DH
_geom_hbond_distance_HA
_geom_hbond_distance_DA
_geom_hbond_angle_DHA
_geom_hbond_publ_flag
N2 H2B O2 1_555 0.86(2) 1.80(2) 2.654(2) 171(2) yes
N3 H3A Cl2 1_555 0.85(2) 2.46(2) 3.247(2) 155(2) yes
N4 H4A Cl2 1_555 0.82(2) 2.41(2) 3.196(2) 161(2) yes
O2 H2C Cl2 3_655 0.81(4) 2.33(4) 3.116(2) 165(3) yes
O2 H2D Cl2 3_755 0.82(4) 2.38(4) 3.176(2) 164(3) yes
C5 H5A Cl2 1_455 0.95 2.72 3.648(3) 164 yes

loop_
_geom_torsion_atom_site_label_1
_geom_torsion_atom_site_label_2
_geom_torsion_atom_site_label_3
_geom_torsion_atom_site_label_4
_geom_torsion
C3 N1 N2 C1 -1.5(2)
C4 N1 N2 C1 -179.09(18)
N2 N1 C3 N3 178.88(19)
C4 N1 C3 N3 -3.8(3)
N2 N1 C3 C2 0.2(2)
C4 N1 C3 C2 177.5(2)
C16 N4 C15 O1 2.5(4)
C16 N4 C15 N3 -177.4(2)
C15 N4 C16 C21 160.3(2)
C15 N4 C16 C17 -21.5(4)
N1 C3 N3 C15 -159.2(2)
C2 C3 N3 C15 19.1(4)
O1 C15 N3 C3 -6.3(3)
N4 C15 N3 C3 173.6(2)
N1 N2 C1 C2 2.2(2)
N1 N2 C1 C11 -173.68(18)
C14 C11 C1 N2 -156.2(2)
C12 C11 C1 N2 -34.4(3)
C13 C11 C1 N2 84.8(2)
C14 C11 C1 C2 28.8(3)
C12 C11 C1 C2 150.7(2)
C13 C11 C1 C2 -90.2(3)
C4 C5 C6 C7 0.7(3)
C4 C5 C6 C10 -180.0(2)
C8 C9 C4 C5 0.6(3)
C8 C9 C4 N1 -179.0(2)
C6 C5 C4 C9 -0.7(3)
C6 C5 C4 N1 179.0(2)
C3 N1 C4 C9 95.8(3)
N2 N1 C4 C9 -87.2(2)
C3 N1 C4 C5 -83.8(3)
N2 N1 C4 C5 93.2(2)
C5 C6 C7 C8 -0.7(4)
C10 C6 C7 C8 180.0(3)
N2 C1 C2 C3 -2.1(2)
C11 C1 C2 C3 173.5(2)
N1 C3 C2 C1 1.1(2)
N3 C3 C2 C1 -177.3(2)
C17 C16 C21 C20 0.2(3)
N4 C16 C21 C20 178.4(2)
C19 C20 C21 C16 -0.4(4)
C6 C7 C8 C9 0.7(4)
C4 C9 C8 C7 -0.6(4)
C17 C18 C19 C20 -0.4(4)
C17 C18 C19 Cl1 179.28(19)
C21 C20 C19 C18 0.5(4)
C21 C20 C19 Cl1 -179.17(19)
C19 C18 C17 C16 0.2(4)
C21 C16 C17 C18 -0.1(4)
N4 C16 C17 C18 -178.2(2)
